data_1535884
loop_
_publ_author_name
'Uhrlandt, S.'
'Meyer, G.'

_publ_section_title
;
 Ternaere Chloride mit trigonal-bipyramidalen Clustern: (M4 (C2)) Cl9 (M=
 La-Pr)
;
_journal_name_full 'Zeitschrift fuer Anorganische und Allgemeine Chemie'
_journal_page_first 1299
_journal_page_last 1303
_journal_volume 621
_journal_year 1995
_chemical_formula_sum 'C2 Ce5 Cl9'
_chemical_name_systematic '(Ce5 (C2)) Cl9'
_space_group_IT_number 2
_symmetry_space_group_name_Hall '-P 1'
_symmetry_space_group_name_H-M 'P -1'
_cell_angle_alpha 84.8
_cell_angle_beta 85.5
_cell_angle_gamma 61.29
_cell_formula_units_Z 2
_cell_length_a 8.57
_cell_length_b 8.627
_cell_length_c 11.869
_cell_volume 765.855
_citation_journal_id_ASTM ZAACAB
_cod_data_source_file Uhrlandt_ZAACAB_1995_1741.cif
_cod_data_source_block C2Ce5Cl9
_cod_original_cell_volume 765.8553
_cod_database_code 1535884

loop_
_symmetry_equiv_pos_as_xyz
x,y,z
-x,-y,-z

loop_
_atom_site_label
_atom_site_type_symbol
_atom_site_fract_x
_atom_site_fract_y
_atom_site_fract_z
_atom_site_occupancy
_atom_site_U_iso_or_equiv
Cl5 Cl-1 0.1754 0.053 0.00592 1 0.0
Cl4 Cl-1 0.1627 0.8693 0.75676 1 0.0
Cl7 Cl-1 0.2171 0.3302 0.53073 1 0.0
Ce4 Ce+3 0.39018 0.40052 0.28317 1 0.0
C1 C-3 0.1727 0.6879 0.1885 1 0.0
Ce1 Ce+3 0.23325 0.92053 0.24286 1 0.0
Cl2 Cl-1 0 0.5 0.5 1 0.0
Ce3 Ce+3 0.20573 0.68136 0.99242 1 0.0
Cl10 Cl-1 0.3914 0.4145 0.7762 1 0.0
Ce5 Ce+3 0.12958 0.26647 0.77021 1 0.0
Cl3 Cl-1 0.2216 0.9594 0.47897 1 0.0
Cl6 Cl-1 0.4591 0.3228 0.05133 1 0.0
C2 C-3 0.1429 0.6957 0.313 1 0.0
Cl9 Cl-1 0.4884 0.9853 0.7298 1 0.0
Ce2 Ce+3 0.10375 0.70299 0.508 1 0.0
Cl8 Cl-1 0.0803 0.3367 0.26923 1 0.0
Cl1 Cl-1 0.5 0.5 0 1 0.0
